data_7716449
loop_
_publ_author_name
'Krieft, Jonas'
'Neumann, Beate'
'Stammler, Hans-Georg'
'Mitzel, Norbert W.'

_publ_section_title
;
 Oxidation-dependent Lewis acidity in chalcogen adducts of Sb/P frustrated
 Lewis pairs.
;
_journal_issue 28
_journal_name_full 'Dalton transactions (Cambridge, England : 2003)'
_journal_page_first 11762
_journal_page_last 11768
_journal_paper_doi 10.1039/d4dt01591f
_journal_volume 53
_journal_year 2024
_chemical_formula_moiety 'C13 H20 F10 O P Sb'
_chemical_formula_sum 'C13 H20 F10 O P Sb'
_chemical_formula_weight 535.01
_space_group_crystal_system triclinic
_space_group_IT_number 2
_space_group_name_Hall '-P 1'
_space_group_name_H-M_alt 'P -1'
_atom_sites_solution_hydrogens geom
_atom_sites_solution_primary dual
_audit_creation_date 2021-09-07
_audit_creation_method
;
Olex2 1.3-ac4
(compiled 2019.04.23 svn.r3594 for Rigaku Oxford Diffraction, GUI svn.r5739)
;
_audit_update_record
;
2024-04-23 deposited with the CCDC.	2024-06-24 downloaded from the CCDC.
;
_cell_angle_alpha 87.221(2)
_cell_angle_beta 89.312(2)
_cell_angle_gamma 77.017(2)
_cell_formula_units_Z 4
_cell_length_a 10.6777(2)
_cell_length_b 11.9730(3)
_cell_length_c 15.3503(3)
_cell_measurement_reflns_used 44092
_cell_measurement_temperature 100.00(11)
_cell_measurement_theta_max 31.8200
_cell_measurement_theta_min 1.9270
_cell_volume 1910.03(7)
_computing_cell_refinement 'CrysAlisPro 1.171.41.105a (Rigaku OD, 2021)'
_computing_data_collection 'CrysAlisPro 1.171.41.105a (Rigaku OD, 2021)'
_computing_data_reduction 'CrysAlisPro 1.171.41.105a (Rigaku OD, 2021)'
_computing_molecular_graphics 'Olex2 (Dolomanov et al., 2009)'
_computing_publication_material 'Olex2 (Dolomanov et al., 2009)'
_computing_structure_refinement 'ShelXL (Sheldrick, 2015)'
_computing_structure_solution 'ShelXT (Sheldrick, 2015)'
_diffrn_ambient_environment N~2~
_diffrn_ambient_temperature 100.00(11)
_diffrn_detector 'CCD plate'
_diffrn_detector_area_resol_mean 8.0951
_diffrn_detector_type Eos
_diffrn_measured_fraction_theta_full 0.996
_diffrn_measured_fraction_theta_max 0.945
_diffrn_measurement_details
;
List of Runs (angles in degrees, time in seconds):

  # Type    Start    End  Width  t~exp~   \w     \q     \k     \f   Frames
#--------------------------------------------------------------------------
  1  \w    -66.00  42.00   1.00   13.50    --  -30.27  77.00 120.00  108
  2  \w   -114.00 -39.00   1.00   13.50    --  -30.27-178.00 -90.00   75
  3  \w    -42.00  57.00   1.00   13.50    --   30.43 -57.00-120.00   99
  4  \w     -5.00  42.00   1.00   13.50    --   30.43  77.00  60.00   47
  5  \w     -5.00  42.00   1.00   13.50    --   30.43  77.00 -90.00   47
  6  \w      4.00 103.00   1.00   13.50    --   30.43  57.00 120.00   99
  7  \w     37.00 115.00   1.00   13.50    --   30.43-178.00 -60.00   78
  8  \w     -5.00  42.00   1.00   13.50    --   30.43  77.00 -30.00   47
  9  \w     -5.00  42.00   1.00   13.50    --   30.43  77.00-180.00   47
 10  \w    -47.00 108.00   1.00   13.50    --   30.43   0.00 -60.00  155
 11  \w     -5.00  42.00   1.00   13.50    --   30.43  77.00-150.00   47
 12  \w    -15.00  79.00   1.00   13.50    --   30.43 -99.00 -30.00   94
 13  \w     -6.00 106.00   1.00   13.50    --   30.43  38.00  30.00  112
 14  \w   -106.00   6.00   1.00   13.50    --  -30.27 -38.00-150.00  112
 15  \w    -42.00   5.00   1.00   13.50    --  -30.27 -77.00   0.00   47
 16  \w   -104.00  48.00   1.00   13.50    --  -30.27  19.00-120.00  152
 17  \w   -103.00  -3.00   1.00   13.50    --  -30.27 -57.00  90.00  100
 18  \w    -47.00 108.00   1.00   13.50    --   30.43   0.00-180.00  155
 19  \w    -15.00  79.00   1.00   13.50    --   30.43 -99.00  60.00   94
 20  \w    -47.00 108.00   1.00   13.50    --   30.43   0.00-120.00  155
 21  \w    -47.00 108.00   1.00   13.50    --   30.43   0.00-150.00  155
 22  \w    -47.00 108.00   1.00   13.50    --   30.43   0.00 -90.00  155
 23  \w    -34.00  -8.00   1.00   13.50    --   30.43 128.00 -24.27   26
 24  \w    -47.00 -10.00   1.00   13.50    --   30.43   0.00 -60.00   37
;
_diffrn_measurement_device 'four-circle diffractometer'
_diffrn_measurement_device_type 'SuperNova, Single source at offset/far, Eos'
_diffrn_measurement_method '\w scans'
_diffrn_orient_matrix_type 'CrysAlisPro convention (1999,Acta A55,543-557)'
_diffrn_orient_matrix_UB_11 0.0083805000
_diffrn_orient_matrix_UB_12 -0.0501840000
_diffrn_orient_matrix_UB_13 -0.0241501000
_diffrn_orient_matrix_UB_21 0.0621928000
_diffrn_orient_matrix_UB_22 -0.0201595000
_diffrn_orient_matrix_UB_23 0.0181889000
_diffrn_orient_matrix_UB_31 -0.0266285000
_diffrn_orient_matrix_UB_32 -0.0279186000
_diffrn_orient_matrix_UB_33 0.0350160000
_diffrn_radiation_monochromator mirror
_diffrn_radiation_probe x-ray
_diffrn_radiation_type 'Mo K\a'
_diffrn_radiation_wavelength 0.71073
_diffrn_reflns_av_R_equivalents 0.0270
_diffrn_reflns_av_unetI/netI 0.0409
_diffrn_reflns_Laue_measured_fraction_full 0.996
_diffrn_reflns_Laue_measured_fraction_max 0.945
_diffrn_reflns_limit_h_max 15
_diffrn_reflns_limit_h_min -15
_diffrn_reflns_limit_k_max 17
_diffrn_reflns_limit_k_min -17
_diffrn_reflns_limit_l_max 22
_diffrn_reflns_limit_l_min -22
_diffrn_reflns_number 116799
_diffrn_reflns_point_group_measured_fraction_full 0.996
_diffrn_reflns_point_group_measured_fraction_max 0.945
_diffrn_reflns_theta_full 25.242
_diffrn_reflns_theta_max 32.046
_diffrn_reflns_theta_min 1.747
_diffrn_source 'micro-focus sealed X-ray tube'
_diffrn_source_type 'SuperNova (Mo) X-ray Source'
_exptl_absorpt_coefficient_mu 1.621
_exptl_absorpt_correction_T_max -0.010
_exptl_absorpt_correction_T_min 10000000.000
_exptl_absorpt_correction_type gaussian
_exptl_absorpt_process_details
;
CrysAlisPro 1.171.41.105a (Rigaku Oxford Diffraction, 2021)
Numerical absorption correction based on gaussian integration over
a multifaceted crystal model
Empirical absorption correction using spherical harmonics,
implemented in SCALE3 ABSPACK scaling algorithm.
;
_exptl_crystal_colour 'clear colourless'
_exptl_crystal_colour_lustre clear
_exptl_crystal_colour_primary colourless
_exptl_crystal_density_diffrn 1.861
_exptl_crystal_description block
_exptl_crystal_F_000 1048
_exptl_crystal_size_max 0.245
_exptl_crystal_size_mid 0.086
_exptl_crystal_size_min 0.084
_refine_diff_density_max 2.147
_refine_diff_density_min -1.080
_refine_diff_density_rms 0.125
_refine_ls_extinction_method none
_refine_ls_goodness_of_fit_ref 1.053
_refine_ls_hydrogen_treatment constr
_refine_ls_matrix_type full
_refine_ls_number_parameters 482
_refine_ls_number_reflns 20644
_refine_ls_number_restraints 0
_refine_ls_restrained_S_all 1.053
_refine_ls_R_factor_all 0.0452
_refine_ls_R_factor_gt 0.0376
_refine_ls_shift/su_max 0.001
_refine_ls_shift/su_mean 0.000
_refine_ls_structure_factor_coef Fsqd
_refine_ls_weighting_details 'w=1/[\s^2^(Fo^2^)+(0.0335P)^2^+5.1517P] where P=(Fo^2^+2Fc^2^)/3'
_refine_ls_weighting_scheme calc
_refine_ls_wR_factor_gt 0.0926
_refine_ls_wR_factor_ref 0.0947
_reflns_Friedel_coverage 0.000
_reflns_number_gt 17695
_reflns_number_total 20644
_reflns_threshold_expression 'I > 2\s(I)'
_twin_special_details
;
Component 2 rotated by -179.9258\% 
around [0.01 0.03 1.00] (reciprocal) or [-0.00 -0.01 1.00] (direct)
;
_cod_data_source_file d4dt01591f2.cif
_cod_data_source_block 2
_cod_depositor_comments 'Adding full bibliography for 7716449--7716457.cif.'
_cod_database_code 7716449
_shelx_shelxl_version_number 2018/3
_chemical_oxdiff_formula C26H40F20O2P2Sb2
_shelx_space_group_comment
;
The symmetry employed for this shelxl refinement is uniquely defined
by the following loop, which should always be used as a source of
symmetry information in preference to the above space-group names.
They are only intended as comments.
;
_diffrn_oxdiff_digest_frames
;
0177ca74b16c70c760a3068557eb359cbc02247b893
;
_olex2_refinement_description
;
1. Twinned data refinement
 Scales: 0.7495(5)
 0.2505(5)
2. Fixed Uiso
 At 1.2 times of:
  All C(H,H) groups
 At 1.5 times of:
  All C(H,H,H) groups
3.a Secondary CH2 refined with riding coordinates:
 C5(H5A,H5B), C18(H18A,H18B)
3.b Idealised Me refined as rotating group:
 C7(H7A,H7B,H7C), C8(H8A,H8B,H8C), C9(H9A,H9B,H9C), C11(H11A,H11B,H11C),
 C12(H12A,H12B,H12C), C13(H13A,H13B,H13C), C20(H20A,H20B,H20C), C21(H21A,H21B,
 H21C), C22(H22A,H22B,H22C), C24(H24A,H24B,H24C), C25(H25A,H25B,H25C), C26(H26A,
 H26B,H26C)
;
_olex2_submission_special_instructions 'No special instructions were received'
_oxdiff_exptl_absorpt_empirical_details
;
Empirical correction (ABSPACK) includes:
- Absorption correction using spherical harmonics
- Frame scaling
;
_oxdiff_exptl_absorpt_empirical_full_max 1.617
_oxdiff_exptl_absorpt_empirical_full_min 0.668
_oxdiff_twin_integration_method simultaneous
_oxdiff_twin_items 2

loop_
_space_group_symop_operation_xyz
'x, y, z'
'-x, -y, -z'

loop_
_atom_site_label
_atom_site_type_symbol
_atom_site_fract_x
_atom_site_fract_y
_atom_site_fract_z
_atom_site_U_iso_or_equiv
_atom_site_adp_type
_atom_site_occupancy
_atom_site_site_symmetry_order
_atom_site_calc_flag
_atom_site_refinement_flags_posn
_atom_site_refinement_flags_adp
_atom_site_refinement_flags_occupancy
_atom_site_disorder_assembly
_atom_site_disorder_group
Sb1 Sb 0.19787(2) 0.38398(2) 0.24931(2) 0.01628(5) Uani 1 1 d . . . . .
P1 P 0.21737(8) 0.16394(7) 0.14941(5) 0.01472(15) Uani 1 1 d . . . . .
F1 F -0.0607(2) 0.5317(2) 0.31539(15) 0.0282(5) Uani 1 1 d . . . . .
F2 F -0.0443(2) 0.5328(2) 0.17322(15) 0.0274(5) Uani 1 1 d . . . . .
F3 F 0.1301(3) 0.6616(2) 0.17520(17) 0.0353(6) Uani 1 1 d . . . . .
F4 F 0.1310(3) 0.6566(2) 0.31587(18) 0.0373(6) Uani 1 1 d . . . . .
F5 F -0.0421(3) 0.7371(2) 0.24453(18) 0.0359(6) Uani 1 1 d . . . . .
F6 F 0.0371(3) 0.3099(2) 0.39609(15) 0.0329(6) Uani 1 1 d . . . . .
F7 F 0.2348(3) 0.2079(2) 0.39383(16) 0.0380(6) Uani 1 1 d . . . . .
F8 F 0.3211(3) 0.3845(3) 0.45442(17) 0.0417(7) Uani 1 1 d . . . . .
F9 F 0.1291(3) 0.4896(2) 0.45535(16) 0.0336(6) Uani 1 1 d . . . . .
F10 F 0.1755(3) 0.3339(2) 0.53594(15) 0.0354(6) Uani 1 1 d . . . . .
O1 O 0.3369(2) 0.1719(2) 0.19783(16) 0.0189(5) Uani 1 1 d . . . . .
C1 C 0.0241(3) 0.5322(3) 0.2484(2) 0.0192(6) Uani 1 1 d . . . . .
C2 C 0.0608(4) 0.6483(3) 0.2462(3) 0.0256(7) Uani 1 1 d . . . . .
C3 C 0.1615(4) 0.3170(3) 0.3835(2) 0.0226(7) Uani 1 1 d . . . . .
C4 C 0.1965(4) 0.3827(4) 0.4592(2) 0.0253(7) Uani 1 1 d . . . . .
C5 C 0.0886(3) 0.2734(3) 0.1917(2) 0.0174(6) Uani 1 1 d . . . . .
H5A H 0.037034 0.240817 0.236059 0.021 Uiso 1 1 calc R . . . .
H5B H 0.031370 0.314616 0.144633 0.021 Uiso 1 1 calc R . . . .
C6 C 0.1756(3) 0.0239(3) 0.1715(2) 0.0187(6) Uani 1 1 d . . . . .
C7 C 0.1830(4) 0.0015(3) 0.2711(2) 0.0252(7) Uani 1 1 d . . . . .
H7A H 0.267611 0.007316 0.291834 0.038 Uiso 1 1 calc GR . . . .
H7B H 0.169796 -0.075586 0.285939 0.038 Uiso 1 1 calc GR . . . .
H7C H 0.116121 0.058497 0.299012 0.038 Uiso 1 1 calc GR . . . .
C8 C 0.0395(4) 0.0216(3) 0.1419(3) 0.0233(7) Uani 1 1 d . . . . .
H8A H -0.022708 0.083891 0.168265 0.035 Uiso 1 1 calc GR . . . .
H8B H 0.020098 -0.052185 0.160394 0.035 Uiso 1 1 calc GR . . . .
H8C H 0.034099 0.031693 0.078249 0.035 Uiso 1 1 calc GR . . . .
C9 C 0.2756(4) -0.0712(3) 0.1292(3) 0.0253(7) Uani 1 1 d . . . . .
H9A H 0.267583 -0.061738 0.065555 0.038 Uiso 1 1 calc GR . . . .
H9B H 0.260681 -0.146321 0.148571 0.038 Uiso 1 1 calc GR . . . .
H9C H 0.362118 -0.066071 0.146375 0.038 Uiso 1 1 calc GR . . . .
C10 C 0.2360(3) 0.2018(3) 0.0319(2) 0.0182(6) Uani 1 1 d . . . . .
C11 C 0.1355(4) 0.1693(4) -0.0274(2) 0.0249(7) Uani 1 1 d . . . . .
H11A H 0.148531 0.085599 -0.026693 0.037 Uiso 1 1 calc GR . . . .
H11B H 0.145085 0.198992 -0.087113 0.037 Uiso 1 1 calc GR . . . .
H11C H 0.048978 0.202651 -0.005964 0.037 Uiso 1 1 calc GR . . . .
C12 C 0.3728(4) 0.1411(3) 0.0039(2) 0.0241(7) Uani 1 1 d . . . . .
H12A H 0.435547 0.156823 0.044971 0.036 Uiso 1 1 calc GR . . . .
H12B H 0.390605 0.169713 -0.054800 0.036 Uiso 1 1 calc GR . . . .
H12C H 0.379079 0.058168 0.003738 0.036 Uiso 1 1 calc GR . . . .
C13 C 0.2238(4) 0.3318(3) 0.0216(2) 0.0229(7) Uani 1 1 d . . . . .
H13A H 0.135181 0.371562 0.034061 0.034 Uiso 1 1 calc GR . . . .
H13B H 0.246250 0.352266 -0.038218 0.034 Uiso 1 1 calc GR . . . .
H13C H 0.282200 0.354761 0.062471 0.034 Uiso 1 1 calc GR . . . .
Sb2 Sb 0.68558(2) 0.40433(2) 0.24390(2) 0.01613(5) Uani 1 1 d . . . . .
P2 P 0.71678(8) 0.16431(7) 0.33930(6) 0.01466(15) Uani 1 1 d . . . . .
F11 F 0.5907(2) 0.50604(19) 0.07041(14) 0.0251(5) Uani 1 1 d . . . . .
F12 F 0.5116(2) 0.3550(2) 0.10245(15) 0.0290(5) Uani 1 1 d . . . . .
F13 F 0.7514(3) 0.2186(2) 0.07791(18) 0.0481(8) Uani 1 1 d . . . . .
F14 F 0.8246(3) 0.3695(3) 0.04490(18) 0.0463(8) Uani 1 1 d . . . . .
F15 F 0.6763(3) 0.3286(2) -0.03328(15) 0.0378(6) Uani 1 1 d . . . . .
F16 F 0.4167(2) 0.5611(2) 0.20788(16) 0.0301(5) Uani 1 1 d . . . . .
F17 F 0.4631(3) 0.5323(2) 0.34651(16) 0.0345(6) Uani 1 1 d . . . . .
F18 F 0.6321(3) 0.6657(2) 0.33100(19) 0.0430(7) Uani 1 1 d . . . . .
F19 F 0.6056(3) 0.6878(2) 0.19207(18) 0.0410(7) Uani 1 1 d . . . . .
F20 F 0.4477(3) 0.75154(19) 0.27792(18) 0.0359(6) Uani 1 1 d . . . . .
O2 O 0.8351(2) 0.1768(2) 0.28912(16) 0.0201(5) Uani 1 1 d . . . . .
C14 C 0.6195(3) 0.3977(3) 0.1068(2) 0.0189(6) Uani 1 1 d . . . . .
C15 C 0.7185(4) 0.3275(4) 0.0472(3) 0.0291(9) Uani 1 1 d . . . . .
C16 C 0.5137(4) 0.5494(3) 0.2660(2) 0.0208(7) Uani 1 1 d . . . . .
C17 C 0.5494(4) 0.6656(3) 0.2669(3) 0.0269(8) Uani 1 1 d . . . . .
C18 C 0.5852(3) 0.2784(3) 0.2987(2) 0.0181(6) Uani 1 1 d . . . . .
H18A H 0.526735 0.309964 0.346466 0.022 Uiso 1 1 calc R . . . .
H18B H 0.535228 0.251100 0.253544 0.022 Uiso 1 1 calc R . . . .
C19 C 0.7366(3) 0.1885(3) 0.4559(2) 0.0184(6) Uani 1 1 d . . . . .
C20 C 0.8701(4) 0.1213(4) 0.4863(3) 0.0261(8) Uani 1 1 d . . . . .
H20A H 0.872747 0.038925 0.488115 0.039 Uiso 1 1 calc GR . . . .
H20B H 0.887317 0.144089 0.544689 0.039 Uiso 1 1 calc GR . . . .
H20C H 0.935537 0.138189 0.445555 0.039 Uiso 1 1 calc GR . . . .
C21 C 0.7317(4) 0.3171(4) 0.4643(2) 0.0246(7) Uani 1 1 d . . . . .
H21A H 0.795372 0.340175 0.424989 0.037 Uiso 1 1 calc GR . . . .
H21B H 0.751003 0.330983 0.524530 0.037 Uiso 1 1 calc GR . . . .
H21C H 0.645724 0.361869 0.448621 0.037 Uiso 1 1 calc GR . . . .
C22 C 0.6325(4) 0.1558(4) 0.5157(2) 0.0274(8) Uani 1 1 d . . . . .
H22A H 0.547543 0.188645 0.490556 0.041 Uiso 1 1 calc GR . . . .
H22B H 0.637838 0.185888 0.573455 0.041 Uiso 1 1 calc GR . . . .
H22C H 0.645904 0.072074 0.521136 0.041 Uiso 1 1 calc GR . . . .
C23 C 0.6738(3) 0.0268(3) 0.3195(2) 0.0194(6) Uani 1 1 d . . . . .
C24 C 0.5381(4) 0.0223(3) 0.3508(3) 0.0230(7) Uani 1 1 d . . . . .
H24A H 0.532552 0.030182 0.414105 0.034 Uiso 1 1 calc GR . . . .
H24B H 0.519581 -0.051264 0.336643 0.034 Uiso 1 1 calc GR . . . .
H24C H 0.475451 0.085121 0.321827 0.034 Uiso 1 1 calc GR . . . .
C25 C 0.7737(4) -0.0735(3) 0.3622(3) 0.0301(8) Uani 1 1 d . . . . .
H25A H 0.860382 -0.066111 0.345270 0.045 Uiso 1 1 calc GR . . . .
H25B H 0.759268 -0.146353 0.342679 0.045 Uiso 1 1 calc GR . . . .
H25C H 0.765078 -0.071961 0.425775 0.045 Uiso 1 1 calc GR . . . .
C26 C 0.6793(4) 0.0151(4) 0.2201(3) 0.0303(8) Uani 1 1 d . . . . .
H26A H 0.614336 0.076999 0.192124 0.045 Uiso 1 1 calc GR . . . .
H26B H 0.662282 -0.059186 0.206242 0.045 Uiso 1 1 calc GR . . . .
H26C H 0.764778 0.019937 0.198549 0.045 Uiso 1 1 calc GR . . . .

loop_
_atom_site_aniso_label
_atom_site_aniso_U_11
_atom_site_aniso_U_22
_atom_site_aniso_U_33
_atom_site_aniso_U_23
_atom_site_aniso_U_13
_atom_site_aniso_U_12
Sb1 0.01334(9) 0.01802(10) 0.01887(10) -0.00298(8) 0.00004(8) -0.00601(7)
P1 0.0131(4) 0.0159(4) 0.0155(4) -0.0011(3) -0.0006(3) -0.0038(3)
F1 0.0202(12) 0.0344(13) 0.0296(12) -0.0036(9) 0.0081(9) -0.0051(10)
F2 0.0257(12) 0.0279(12) 0.0279(12) -0.0033(9) -0.0097(9) -0.0039(9)
F3 0.0377(16) 0.0276(13) 0.0411(15) 0.0065(10) 0.0060(11) -0.0105(11)
F4 0.0485(18) 0.0293(13) 0.0393(15) -0.0037(10) -0.0161(12) -0.0184(12)
F5 0.0382(14) 0.0213(11) 0.0451(15) -0.0022(10) -0.0025(12) -0.0001(10)
F6 0.0333(14) 0.0470(15) 0.0266(12) 0.0010(10) 0.0019(10) -0.0271(12)
F7 0.065(2) 0.0188(11) 0.0246(12) 0.0002(9) -0.0020(12) 0.0026(11)
F8 0.0236(13) 0.074(2) 0.0326(14) -0.0148(13) -0.0028(10) -0.0184(13)
F9 0.0466(16) 0.0237(12) 0.0300(13) -0.0080(9) -0.0014(11) -0.0055(11)
F10 0.0497(17) 0.0385(14) 0.0194(11) 0.0007(10) -0.0018(10) -0.0133(12)
O1 0.0150(11) 0.0215(12) 0.0206(12) -0.0002(9) -0.0032(9) -0.0052(9)
C1 0.0169(14) 0.0213(15) 0.0198(15) -0.0037(13) -0.0002(13) -0.0042(11)
C2 0.0286(18) 0.0205(15) 0.0273(18) -0.0035(14) -0.0013(16) -0.0043(13)
C3 0.0268(19) 0.0180(15) 0.0244(17) -0.0027(12) -0.0014(14) -0.0076(13)
C4 0.0265(19) 0.0279(19) 0.0237(17) -0.0036(14) -0.0005(15) -0.0101(15)
C5 0.0141(15) 0.0203(15) 0.0185(15) -0.0035(11) 0.0008(11) -0.0050(12)
C6 0.0202(16) 0.0171(15) 0.0197(16) -0.0017(11) -0.0011(12) -0.0058(12)
C7 0.0303(19) 0.0256(17) 0.0218(17) 0.0031(14) -0.0017(15) -0.0118(14)
C8 0.0213(17) 0.0230(17) 0.0286(19) -0.0030(13) 0.0003(14) -0.0112(14)
C9 0.0254(19) 0.0154(15) 0.035(2) -0.0035(13) 0.0033(15) -0.0041(13)
C10 0.0175(15) 0.0232(16) 0.0141(14) -0.0004(12) 0.0002(11) -0.0052(12)
C11 0.0235(18) 0.034(2) 0.0189(16) -0.0013(14) -0.0037(13) -0.0087(15)
C12 0.0193(17) 0.0286(18) 0.0238(18) -0.0015(14) 0.0047(13) -0.0045(14)
C13 0.0264(18) 0.0190(16) 0.0241(18) 0.0032(13) -0.0018(14) -0.0079(14)
Sb2 0.01359(9) 0.01728(10) 0.01862(10) 0.00247(8) -0.00152(8) -0.00643(7)
P2 0.0131(4) 0.0148(4) 0.0164(4) 0.0011(3) 0.0010(3) -0.0041(3)
F11 0.0288(12) 0.0209(10) 0.0244(11) 0.0058(8) -0.0045(9) -0.0042(9)
F12 0.0285(13) 0.0388(13) 0.0262(12) -0.0004(9) -0.0045(9) -0.0209(11)
F13 0.072(2) 0.0294(14) 0.0305(14) -0.0011(11) 0.0007(13) 0.0145(14)
F14 0.0227(13) 0.077(2) 0.0355(15) -0.0002(14) 0.0087(10) -0.0048(14)
F15 0.0459(16) 0.0441(16) 0.0176(11) -0.0044(10) -0.0014(10) 0.0030(12)
F16 0.0189(11) 0.0293(12) 0.0403(14) -0.0052(10) -0.0052(9) -0.0007(9)
F17 0.0416(15) 0.0273(12) 0.0303(13) 0.0046(10) 0.0165(11) -0.0007(11)
F18 0.0512(19) 0.0332(14) 0.0488(17) -0.0091(12) -0.0170(13) -0.0156(13)
F19 0.060(2) 0.0272(13) 0.0396(16) 0.0014(11) 0.0166(13) -0.0196(13)
F20 0.0472(16) 0.0130(10) 0.0445(15) -0.0032(9) 0.0030(12) -0.0001(10)
O2 0.0163(12) 0.0236(12) 0.0216(12) -0.0012(9) 0.0049(9) -0.0075(9)
C14 0.0170(15) 0.0191(15) 0.0213(16) 0.0008(12) -0.0014(12) -0.0061(12)
C15 0.031(2) 0.029(2) 0.0210(18) 0.0018(14) -0.0009(15) 0.0044(16)
C16 0.0221(16) 0.0191(15) 0.0222(17) 0.0014(12) 0.0008(13) -0.0071(12)
C17 0.035(2) 0.0188(15) 0.0270(19) -0.0023(13) 0.0005(15) -0.0054(14)
C18 0.0154(15) 0.0184(14) 0.0207(16) 0.0035(12) -0.0021(11) -0.0048(12)
C19 0.0177(15) 0.0230(16) 0.0153(15) 0.0014(12) -0.0001(12) -0.0068(12)
C20 0.0209(18) 0.0296(19) 0.0276(19) 0.0058(14) -0.0072(14) -0.0065(14)
C21 0.0248(19) 0.0294(19) 0.0211(17) -0.0047(14) -0.0015(14) -0.0081(15)
C22 0.027(2) 0.038(2) 0.0192(17) 0.0025(15) 0.0035(14) -0.0125(16)
C23 0.0175(16) 0.0165(14) 0.0253(18) -0.0010(12) 0.0018(12) -0.0063(12)
C24 0.0200(17) 0.0224(17) 0.0286(18) 0.0030(13) -0.0003(13) -0.0102(13)
C25 0.025(2) 0.0183(17) 0.047(3) -0.0010(15) -0.0029(16) -0.0042(14)
C26 0.037(2) 0.0301(19) 0.029(2) -0.0113(15) 0.0071(17) -0.0168(17)

loop_
_atom_type_symbol
_atom_type_description
_atom_type_scat_dispersion_real
_atom_type_scat_dispersion_imag
_atom_type_scat_source
C C 0.0033 0.0016 'International Tables Vol C Tables 4.2.6.8 and 6.1.1.4'
H H 0.0000 0.0000 'International Tables Vol C Tables 4.2.6.8 and 6.1.1.4'
O O 0.0106 0.0060 'International Tables Vol C Tables 4.2.6.8 and 6.1.1.4'
F F 0.0171 0.0103 'International Tables Vol C Tables 4.2.6.8 and 6.1.1.4'
P P 0.1023 0.0942 'International Tables Vol C Tables 4.2.6.8 and 6.1.1.4'
Sb Sb -0.5866 1.5461 'International Tables Vol C Tables 4.2.6.8 and 6.1.1.4'

loop_
_exptl_crystal_face_index_h
_exptl_crystal_face_index_k
_exptl_crystal_face_index_l
_exptl_crystal_face_perp_dist
0 1 1 0.0429
0 -1 -1 0.0429
0 -1 2 0.0420
0 1 -2 0.0420
2 1 0 0.1115
-2 -1 0 0.1115
-11 8 4 0.0820

loop_
_geom_angle_atom_site_label_1
_geom_angle_atom_site_label_2
_geom_angle_atom_site_label_3
_geom_angle
_geom_angle_site_symmetry_1
_geom_angle_site_symmetry_3
_geom_angle_publ_flag
C3 Sb1 C1 94.77(14) . . ?
C5 Sb1 C1 91.64(12) . . ?
C5 Sb1 C3 91.21(13) . . ?
O1 P1 C5 105.98(15) . . ?
O1 P1 C6 111.61(15) . . ?
O1 P1 C10 109.32(15) . . ?
C5 P1 C6 107.73(16) . . ?
C5 P1 C10 107.30(16) . . ?
C6 P1 C10 114.44(16) . . ?
F1 C1 Sb1 116.3(2) . . ?
F1 C1 F2 106.2(3) . . ?
F1 C1 C2 107.0(3) . . ?
F2 C1 Sb1 109.1(2) . . ?
F2 C1 C2 105.1(3) . . ?
C2 C1 Sb1 112.4(2) . . ?
F3 C2 F4 108.0(3) . . ?
F3 C2 F5 106.9(3) . . ?
F3 C2 C1 110.6(3) . . ?
F4 C2 F5 107.8(3) . . ?
F4 C2 C1 110.5(3) . . ?
F5 C2 C1 112.8(3) . . ?
F6 C3 Sb1 112.8(2) . . ?
F6 C3 F7 106.8(3) . . ?
F6 C3 C4 106.6(3) . . ?
F7 C3 Sb1 107.6(2) . . ?
F7 C3 C4 106.1(3) . . ?
C4 C3 Sb1 116.4(2) . . ?
F8 C4 C3 109.5(3) . . ?
F9 C4 F8 108.2(3) . . ?
F9 C4 F10 108.7(3) . . ?
F9 C4 C3 110.6(3) . . ?
F10 C4 F8 108.0(3) . . ?
F10 C4 C3 111.7(3) . . ?
Sb1 C5 H5A 111.6 . . ?
Sb1 C5 H5B 111.6 . . ?
P1 C5 Sb1 100.71(15) . . ?
P1 C5 H5A 111.6 . . ?
P1 C5 H5B 111.6 . . ?
H5A C5 H5B 109.4 . . ?
C7 C6 P1 106.3(2) . . ?
C8 C6 P1 113.4(2) . . ?
C8 C6 C7 108.2(3) . . ?
C8 C6 C9 110.5(3) . . ?
C9 C6 P1 109.9(3) . . ?
C9 C6 C7 108.4(3) . . ?
C6 C7 H7A 109.5 . . ?
C6 C7 H7B 109.5 . . ?
C6 C7 H7C 109.5 . . ?
H7A C7 H7B 109.5 . . ?
H7A C7 H7C 109.5 . . ?
H7B C7 H7C 109.5 . . ?
C6 C8 H8A 109.5 . . ?
C6 C8 H8B 109.5 . . ?
C6 C8 H8C 109.5 . . ?
H8A C8 H8B 109.5 . . ?
H8A C8 H8C 109.5 . . ?
H8B C8 H8C 109.5 . . ?
C6 C9 H9A 109.5 . . ?
C6 C9 H9B 109.5 . . ?
C6 C9 H9C 109.5 . . ?
H9A C9 H9B 109.5 . . ?
H9A C9 H9C 109.5 . . ?
H9B C9 H9C 109.5 . . ?
C11 C10 P1 113.9(3) . . ?
C11 C10 C12 110.0(3) . . ?
C12 C10 P1 107.7(2) . . ?
C13 C10 P1 108.1(2) . . ?
C13 C10 C11 108.5(3) . . ?
C13 C10 C12 108.5(3) . . ?
C10 C11 H11A 109.5 . . ?
C10 C11 H11B 109.5 . . ?
C10 C11 H11C 109.5 . . ?
H11A C11 H11B 109.5 . . ?
H11A C11 H11C 109.5 . . ?
H11B C11 H11C 109.5 . . ?
C10 C12 H12A 109.5 . . ?
C10 C12 H12B 109.5 . . ?
C10 C12 H12C 109.5 . . ?
H12A C12 H12B 109.5 . . ?
H12A C12 H12C 109.5 . . ?
H12B C12 H12C 109.5 . . ?
C10 C13 H13A 109.5 . . ?
C10 C13 H13B 109.5 . . ?
C10 C13 H13C 109.5 . . ?
H13A C13 H13B 109.5 . . ?
H13A C13 H13C 109.5 . . ?
H13B C13 H13C 109.5 . . ?
C14 Sb2 C16 89.28(13) . . ?
C18 Sb2 C14 95.49(13) . . ?
C18 Sb2 C16 91.63(13) . . ?
O2 P2 C18 107.06(15) . . ?
O2 P2 C19 110.00(15) . . ?
O2 P2 C23 111.45(16) . . ?
C18 P2 C19 106.71(17) . . ?
C18 P2 C23 107.30(16) . . ?
C23 P2 C19 113.93(16) . . ?
F11 C14 Sb2 108.6(2) . . ?
F11 C14 F12 107.3(3) . . ?
F11 C14 C15 106.2(3) . . ?
F12 C14 Sb2 112.7(2) . . ?
F12 C14 C15 106.6(3) . . ?
C15 C14 Sb2 114.9(2) . . ?
F13 C15 F14 107.8(4) . . ?
F13 C15 C14 110.2(3) . . ?
F14 C15 C14 109.5(4) . . ?
F15 C15 F13 108.3(4) . . ?
F15 C15 F14 108.3(3) . . ?
F15 C15 C14 112.6(3) . . ?
F16 C16 Sb2 115.6(2) . . ?
F16 C16 F17 106.7(3) . . ?
F16 C16 C17 106.6(3) . . ?
F17 C16 Sb2 108.9(2) . . ?
F17 C16 C17 105.9(3) . . ?
C17 C16 Sb2 112.6(3) . . ?
F18 C17 F19 107.7(4) . . ?
F18 C17 F20 108.0(3) . . ?
F18 C17 C16 110.2(3) . . ?
F19 C17 C16 110.5(3) . . ?
F20 C17 F19 107.6(3) . . ?
F20 C17 C16 112.7(3) . . ?
Sb2 C18 H18A 111.3 . . ?
Sb2 C18 H18B 111.3 . . ?
P2 C18 Sb2 102.21(16) . . ?
P2 C18 H18A 111.3 . . ?
P2 C18 H18B 111.3 . . ?
H18A C18 H18B 109.2 . . ?
C20 C19 P2 109.0(3) . . ?
C20 C19 C21 107.7(3) . . ?
C20 C19 C22 109.8(3) . . ?
C21 C19 P2 107.8(2) . . ?
C22 C19 P2 114.1(3) . . ?
C22 C19 C21 108.3(3) . . ?
C19 C20 H20A 109.5 . . ?
C19 C20 H20B 109.5 . . ?
C19 C20 H20C 109.5 . . ?
H20A C20 H20B 109.5 . . ?
H20A C20 H20C 109.5 . . ?
H20B C20 H20C 109.5 . . ?
C19 C21 H21A 109.5 . . ?
C19 C21 H21B 109.5 . . ?
C19 C21 H21C 109.5 . . ?
H21A C21 H21B 109.5 . . ?
H21A C21 H21C 109.5 . . ?
H21B C21 H21C 109.5 . . ?
C19 C22 H22A 109.5 . . ?
C19 C22 H22B 109.5 . . ?
C19 C22 H22C 109.5 . . ?
H22A C22 H22B 109.5 . . ?
H22A C22 H22C 109.5 . . ?
H22B C22 H22C 109.5 . . ?
C24 C23 P2 113.2(3) . . ?
C24 C23 C25 110.4(3) . . ?
C24 C23 C26 108.3(3) . . ?
C25 C23 P2 110.1(3) . . ?
C26 C23 P2 106.2(2) . . ?
C26 C23 C25 108.5(3) . . ?
C23 C24 H24A 109.5 . . ?
C23 C24 H24B 109.5 . . ?
C23 C24 H24C 109.5 . . ?
H24A C24 H24B 109.5 . . ?
H24A C24 H24C 109.5 . . ?
H24B C24 H24C 109.5 . . ?
C23 C25 H25A 109.5 . . ?
C23 C25 H25B 109.5 . . ?
C23 C25 H25C 109.5 . . ?
H25A C25 H25B 109.5 . . ?
H25A C25 H25C 109.5 . . ?
H25B C25 H25C 109.5 . . ?
C23 C26 H26A 109.5 . . ?
C23 C26 H26B 109.5 . . ?
C23 C26 H26C 109.5 . . ?
H26A C26 H26B 109.5 . . ?
H26A C26 H26C 109.5 . . ?
H26B C26 H26C 109.5 . . ?

loop_
_geom_bond_atom_site_label_1
_geom_bond_atom_site_label_2
_geom_bond_distance
_geom_bond_site_symmetry_2
_geom_bond_publ_flag
Sb1 C1 2.260(3) . ?
Sb1 C3 2.236(4) . ?
Sb1 C5 2.174(3) . ?
P1 O1 1.509(3) . ?
P1 C5 1.812(3) . ?
P1 C6 1.844(4) . ?
P1 C10 1.858(3) . ?
F1 C1 1.362(4) . ?
F2 C1 1.372(4) . ?
F3 C2 1.333(5) . ?
F4 C2 1.333(5) . ?
F5 C2 1.346(4) . ?
F6 C3 1.361(5) . ?
F7 C3 1.366(4) . ?
F8 C4 1.337(5) . ?
F9 C4 1.319(5) . ?
F10 C4 1.329(4) . ?
C1 C2 1.526(5) . ?
C3 C4 1.529(5) . ?
C5 H5A 0.9900 . ?
C5 H5B 0.9900 . ?
C6 C7 1.539(5) . ?
C6 C8 1.535(5) . ?
C6 C9 1.539(5) . ?
C7 H7A 0.9800 . ?
C7 H7B 0.9800 . ?
C7 H7C 0.9800 . ?
C8 H8A 0.9800 . ?
C8 H8B 0.9800 . ?
C8 H8C 0.9800 . ?
C9 H9A 0.9800 . ?
C9 H9B 0.9800 . ?
C9 H9C 0.9800 . ?
C10 C11 1.541(5) . ?
C10 C12 1.545(5) . ?
C10 C13 1.533(5) . ?
C11 H11A 0.9800 . ?
C11 H11B 0.9800 . ?
C11 H11C 0.9800 . ?
C12 H12A 0.9800 . ?
C12 H12B 0.9800 . ?
C12 H12C 0.9800 . ?
C13 H13A 0.9800 . ?
C13 H13B 0.9800 . ?
C13 H13C 0.9800 . ?
Sb2 C14 2.238(3) . ?
Sb2 C16 2.260(4) . ?
Sb2 C18 2.171(3) . ?
P2 O2 1.504(3) . ?
P2 C18 1.818(3) . ?
P2 C19 1.850(4) . ?
P2 C23 1.846(4) . ?
F11 C14 1.358(4) . ?
F12 C14 1.365(4) . ?
F13 C15 1.336(5) . ?
F14 C15 1.338(6) . ?
F15 C15 1.318(4) . ?
F16 C16 1.355(4) . ?
F17 C16 1.368(4) . ?
F18 C17 1.330(5) . ?
F19 C17 1.333(5) . ?
F20 C17 1.333(5) . ?
C14 C15 1.520(6) . ?
C16 C17 1.523(5) . ?
C18 H18A 0.9900 . ?
C18 H18B 0.9900 . ?
C19 C20 1.537(5) . ?
C19 C21 1.540(5) . ?
C19 C22 1.538(5) . ?
C20 H20A 0.9800 . ?
C20 H20B 0.9800 . ?
C20 H20C 0.9800 . ?
C21 H21A 0.9800 . ?
C21 H21B 0.9800 . ?
C21 H21C 0.9800 . ?
C22 H22A 0.9800 . ?
C22 H22B 0.9800 . ?
C22 H22C 0.9800 . ?
C23 C24 1.533(5) . ?
C23 C25 1.541(5) . ?
C23 C26 1.538(5) . ?
C24 H24A 0.9800 . ?
C24 H24B 0.9800 . ?
C24 H24C 0.9800 . ?
C25 H25A 0.9800 . ?
C25 H25B 0.9800 . ?
C25 H25C 0.9800 . ?
C26 H26A 0.9800 . ?
C26 H26B 0.9800 . ?
C26 H26C 0.9800 . ?

loop_
_geom_torsion_atom_site_label_1
_geom_torsion_atom_site_label_2
_geom_torsion_atom_site_label_3
_geom_torsion_atom_site_label_4
_geom_torsion
_geom_torsion_site_symmetry_1
_geom_torsion_site_symmetry_2
_geom_torsion_site_symmetry_3
_geom_torsion_site_symmetry_4
_geom_torsion_publ_flag
Sb1 C1 C2 F3 59.6(4) . . . . ?
Sb1 C1 C2 F4 -60.0(4) . . . . ?
Sb1 C1 C2 F5 179.2(3) . . . . ?
Sb1 C3 C4 F8 -58.2(4) . . . . ?
Sb1 C3 C4 F9 61.0(4) . . . . ?
Sb1 C3 C4 F10 -177.8(3) . . . . ?
F1 C1 C2 F3 -171.6(3) . . . . ?
F1 C1 C2 F4 68.8(4) . . . . ?
F1 C1 C2 F5 -52.0(4) . . . . ?
F2 C1 C2 F3 -59.0(4) . . . . ?
F2 C1 C2 F4 -178.6(3) . . . . ?
F2 C1 C2 F5 60.6(4) . . . . ?
F6 C3 C4 F8 175.0(3) . . . . ?
F6 C3 C4 F9 -65.8(4) . . . . ?
F6 C3 C4 F10 55.4(4) . . . . ?
F7 C3 C4 F8 61.4(4) . . . . ?
F7 C3 C4 F9 -179.4(3) . . . . ?
F7 C3 C4 F10 -58.2(4) . . . . ?
O1 P1 C5 Sb1 19.45(18) . . . . ?
O1 P1 C6 C7 47.6(3) . . . . ?
O1 P1 C6 C8 166.3(2) . . . . ?
O1 P1 C6 C9 -69.4(3) . . . . ?
O1 P1 C10 C11 166.1(3) . . . . ?
O1 P1 C10 C12 43.8(3) . . . . ?
O1 P1 C10 C13 -73.2(3) . . . . ?
C5 P1 C6 C7 -68.3(3) . . . . ?
C5 P1 C6 C8 50.4(3) . . . . ?
C5 P1 C6 C9 174.6(2) . . . . ?
C5 P1 C10 C11 -79.3(3) . . . . ?
C5 P1 C10 C12 158.3(2) . . . . ?
C5 P1 C10 C13 41.3(3) . . . . ?
C6 P1 C5 Sb1 139.04(15) . . . . ?
C6 P1 C10 C11 40.1(3) . . . . ?
C6 P1 C10 C12 -82.2(3) . . . . ?
C6 P1 C10 C13 160.8(2) . . . . ?
C10 P1 C5 Sb1 -97.28(16) . . . . ?
C10 P1 C6 C7 172.5(2) . . . . ?
C10 P1 C6 C8 -68.8(3) . . . . ?
C10 P1 C6 C9 55.4(3) . . . . ?
Sb2 C14 C15 F13 60.6(4) . . . . ?
Sb2 C14 C15 F14 -57.8(4) . . . . ?
Sb2 C14 C15 F15 -178.4(3) . . . . ?
Sb2 C16 C17 F18 -60.7(4) . . . . ?
Sb2 C16 C17 F19 58.2(4) . . . . ?
Sb2 C16 C17 F20 178.5(2) . . . . ?
F11 C14 C15 F13 -179.3(3) . . . . ?
F11 C14 C15 F14 62.4(4) . . . . ?
F11 C14 C15 F15 -58.2(4) . . . . ?
F12 C14 C15 F13 -65.0(4) . . . . ?
F12 C14 C15 F14 176.6(3) . . . . ?
F12 C14 C15 F15 56.0(4) . . . . ?
F16 C16 C17 F18 171.5(3) . . . . ?
F16 C16 C17 F19 -69.6(4) . . . . ?
F16 C16 C17 F20 50.8(4) . . . . ?
F17 C16 C17 F18 58.2(4) . . . . ?
F17 C16 C17 F19 177.1(3) . . . . ?
F17 C16 C17 F20 -62.6(4) . . . . ?
O2 P2 C18 Sb2 -22.94(19) . . . . ?
O2 P2 C19 C20 -46.0(3) . . . . ?
O2 P2 C19 C21 70.6(3) . . . . ?
O2 P2 C19 C22 -169.2(3) . . . . ?
O2 P2 C23 C24 -166.1(2) . . . . ?
O2 P2 C23 C25 69.8(3) . . . . ?
O2 P2 C23 C26 -47.5(3) . . . . ?
C18 P2 C19 C20 -161.8(2) . . . . ?
C18 P2 C19 C21 -45.2(3) . . . . ?
C18 P2 C19 C22 75.0(3) . . . . ?
C18 P2 C23 C24 -49.2(3) . . . . ?
C18 P2 C23 C25 -173.3(3) . . . . ?
C18 P2 C23 C26 69.4(3) . . . . ?
C19 P2 C18 Sb2 94.82(17) . . . . ?
C19 P2 C23 C24 68.7(3) . . . . ?
C19 P2 C23 C25 -55.4(3) . . . . ?
C19 P2 C23 C26 -172.7(3) . . . . ?
C23 P2 C18 Sb2 -142.69(16) . . . . ?
C23 P2 C19 C20 80.0(3) . . . . ?
C23 P2 C19 C21 -163.4(2) . . . . ?
C23 P2 C19 C22 -43.2(3) . . . . ?

loop_
_twin_individual_id
_twin_individual_mass_fraction_refined
_oxdiff_twin_reflns_isolated
_oxdiff_twin_reflns_overlapped
_twin_individual_twin_lattice_type
_twin_individual_twin_matrix_11
_twin_individual_twin_matrix_12
_twin_individual_twin_matrix_13
_twin_individual_twin_matrix_21
_twin_individual_twin_matrix_22
_twin_individual_twin_matrix_23
_twin_individual_twin_matrix_31
_twin_individual_twin_matrix_32
_twin_individual_twin_matrix_33
1 0.7495(5) 29910 63829 ref 1.0000 0.0000 0.0000 0.0000 1.0000 0.0000 0.0000 0.0000 1.0000
2 0.2505(5) 29983 63829 nmt -0.9996 0.0007 0.0138 -0.0015 -1.0002 0.0696 -0.0001 -0.0110 1.0003

loop_
_exptl_oxdiff_crystal_face_indexfrac_h
_exptl_oxdiff_crystal_face_indexfrac_k
_exptl_oxdiff_crystal_face_indexfrac_l
_exptl_oxdiff_crystal_face_x
_exptl_oxdiff_crystal_face_y
_exptl_oxdiff_crystal_face_z
-0.0037 1.0017 0.9947 -0.0743 -0.0023 0.0070
0.0037 -1.0017 -0.9947 0.0743 0.0023 -0.0070
0.0005 -0.9958 1.9986 0.0017 0.0565 0.0978
-0.0005 0.9958 -1.9986 -0.0017 -0.0565 -0.0978
1.9973 1.0034 0.0012 -0.0336 0.1040 -0.0812
-1.9973 -1.0034 -0.0012 0.0336 -0.1040 0.0812
-10.9425 8.2681 3.7272 -0.5966 -0.7794 0.1911
